data_8106672
loop_
_publ_author_name
'Huang, Shan-Xiu'
'Zhang, Lan-He'
'Ma, Ming-Jie'
'Dan, Zhao'

_publ_section_title
;
 Crystal structure of
 diaqua-bis(5&#x2032;-(pyridin-1-ium-4-yl)-1H-[3,3&#x2032;-bi(1,2,4-triazol)]-2&#x2032;-ide-\k2
 N,N&#x2032;)cobalt(II) ---
 bis(5-(pyridin-4-yl-\kN)-1H,1&#x2032;H-3,3&#x2032;-bi(1,2,4-triazole))octamolybdate
 -- water (2/1/8), C27H33CoMo4N21O19
;
_journal_issue 5
_journal_name_full 'Zeitschrift f\"ur Kristallographie - New Crystal Structures'
_journal_page_first 769
_journal_page_last 771
_journal_paper_doi 10.1515/ncrs-2017-0026
_journal_volume 232
_journal_year 2017
_chemical_formula_sum 'C27 H33 Co Mo4 N21 O19'
_chemical_formula_weight 1398.43
_space_group_crystal_system triclinic
_space_group_IT_number 2
_space_group_name_Hall '-P 1'
_space_group_name_H-M_alt 'P -1'
_atom_sites_solution_hydrogens mixed
_cell_angle_alpha 103.8000(10)
_cell_angle_beta 98.4270(10)
_cell_angle_gamma 110.2780(10)
_cell_formula_units_Z 2
_cell_length_a 12.1200(6)
_cell_length_b 13.0412(6)
_cell_length_c 15.7235(7)
_cell_measurement_reflns_used 549
_cell_measurement_temperature 296(2)
_cell_measurement_theta_max 24.86
_cell_measurement_theta_min 2.17
_cell_volume 2191.08(18)
_computing_cell_refinement 'SAINT (Bruker, 2014) [1]'
_computing_data_collection 'SMART Apex2 (Bruker, 2014) [1]'
_computing_data_reduction 'SAINT (Bruker, 2014) [1]'
_computing_molecular_graphics 'SHELXTL (Sheldrick, 2014) [1]'
_computing_publication_material 'SHELXTL (Sheldrick, 2014) [1]'
_computing_structure_refinement 'SHELXL-2014/7 (Sheldrick, 2014) [2]'
_computing_structure_solution 'SHELXS (Sheldrick, 2014) [2]'
_diffrn_ambient_temperature 296(2)
_diffrn_detector_area_resol_mean 83.33
_diffrn_measured_fraction_theta_full 0.998
_diffrn_measured_fraction_theta_max 0.990
_diffrn_measurement_device_type 'Bruker Smart Apex2 CCD area detector'
_diffrn_measurement_method '\w scans'
_diffrn_radiation_type MoK\a
_diffrn_radiation_wavelength 0.71073
_diffrn_reflns_av_R_equivalents 0.0325
_diffrn_reflns_av_unetI/netI 0.0437
_diffrn_reflns_Laue_measured_fraction_full 0.998
_diffrn_reflns_Laue_measured_fraction_max 0.990
_diffrn_reflns_limit_h_max 16
_diffrn_reflns_limit_h_min -16
_diffrn_reflns_limit_k_max 17
_diffrn_reflns_limit_k_min -17
_diffrn_reflns_limit_l_max 20
_diffrn_reflns_limit_l_min -20
_diffrn_reflns_number 27388
_diffrn_reflns_point_group_measured_fraction_full 0.998
_diffrn_reflns_point_group_measured_fraction_max 0.990
_diffrn_reflns_theta_full 25.242
_diffrn_reflns_theta_max 28.276
_diffrn_reflns_theta_min 1.851
_diffrn_source 'fine-focus sealed tube'
_exptl_absorpt_coefficient_mu 1.586
_exptl_absorpt_correction_T_max 0.940
_exptl_absorpt_correction_T_min 0.857
_exptl_absorpt_correction_type multi-scan
_exptl_crystal_colour colorless
_exptl_crystal_density_diffrn 2.120
_exptl_crystal_description prism
_exptl_crystal_F_000 1378
_exptl_crystal_size_max 0.200
_exptl_crystal_size_mid 0.050
_exptl_crystal_size_min 0.050
_refine_diff_density_max 0.525
_refine_diff_density_min -0.581
_refine_diff_density_rms 0.096
_refine_ls_extinction_coef .
_refine_ls_extinction_method none
_refine_ls_goodness_of_fit_ref 1.024
_refine_ls_hydrogen_treatment constr
_refine_ls_matrix_type full
_refine_ls_number_parameters 649
_refine_ls_number_reflns 10748
_refine_ls_number_restraints 0
_refine_ls_restrained_S_all 1.024
_refine_ls_R_factor_all 0.0445
_refine_ls_R_factor_gt 0.0302
_refine_ls_shift/su_max 0.004
_refine_ls_shift/su_mean 0.000
_refine_ls_structure_factor_coef Fsqd
_refine_ls_weighting_details 'w=1/[\s^2^(Fo^2^)+(0.0309P)^2^+0.5355P] where P=(Fo^2^+2Fc^2^)/3'
_refine_ls_weighting_scheme calc
_refine_ls_wR_factor_gt 0.0672
_refine_ls_wR_factor_ref 0.0726
_reflns_Friedel_coverage 0.000
_reflns_Friedel_fraction_full .
_reflns_Friedel_fraction_max .
_reflns_number_gt 8584
_reflns_number_total 10748
_reflns_threshold_expression 'I > 2\s(I)'
_cod_data_source_file suppl_ncrs-2017-0026_suppl.cif
_cod_data_source_block a
_cod_database_code 8106672
_shelx_space_group_comment
;
The symmetry employed for this shelxl refinement is uniquely defined
by the following loop, which should always be used as a source of
symmetry information in preference to the above space-group names.
They are only intended as comments.
;
_shelx_estimated_absorpt_t_min 0.851
_shelx_estimated_absorpt_t_max 0.946
_publcif_info_exptl_table_max_cols 4
_publcif_info_exptl_table_use_headnotes n

loop_
_space_group_symop_operation_xyz
'x, y, z'
'-x, -y, -z'

loop_
_atom_site_label
_atom_site_type_symbol
_atom_site_fract_x
_atom_site_fract_y
_atom_site_fract_z
_atom_site_U_iso_or_equiv
_atom_site_adp_type
_atom_site_occupancy
_atom_site_site_symmetry_order
_atom_site_calc_flag
_atom_site_refinement_flags_posn
_atom_site_refinement_flags_adp
_atom_site_refinement_flags_occupancy
_atom_site_disorder_assembly
_atom_site_disorder_group
Co1 Co -0.67796(4) 0.02436(4) 0.41320(3) 0.02403(10) Uani 1 1 d . . . . .
Mo1 Mo 1.03797(2) 0.66876(2) 0.90537(2) 0.02005(6) Uani 1 1 d . . . . .
Mo2 Mo 0.84595(2) 0.45650(2) 0.95355(2) 0.01796(6) Uani 1 1 d . . . . .
Mo3 Mo 0.83555(2) 0.70172(2) 1.07239(2) 0.02431(7) Uani 1 1 d . . . . .
Mo4 Mo 0.90904(2) 0.55173(2) 1.19043(2) 0.02235(7) Uani 1 1 d . . . . .
O1 O 1.14753(18) 0.61545(18) 0.84969(13) 0.0244(5) Uani 1 1 d . . . . .
O2 O 1.1140(2) 0.81634(18) 0.94194(14) 0.0297(5) Uani 1 1 d . . . . .
O3 O 0.93404(19) 0.64048(19) 0.80871(14) 0.0293(5) Uani 1 1 d . . . . .
O4 O 1.16846(18) 0.67690(17) 1.03386(13) 0.0230(5) Uani 1 1 d . . . . .
O5 O 0.99514(17) 0.49154(16) 0.91197(12) 0.0192(4) Uani 1 1 d . . . . .
O6 O 0.92478(18) 0.64038(17) 0.97928(13) 0.0209(4) Uani 1 1 d . . . . .
O7 O 0.73852(19) 0.42333(19) 0.85777(14) 0.0284(5) Uani 1 1 d . . . . .
O8 O 0.78325(17) 0.51461(17) 1.04685(13) 0.0225(4) Uani 1 1 d . . . . .
O9 O 0.7955(2) 0.5549(2) 1.24296(16) 0.0368(6) Uani 1 1 d . . . . .
O10 O 1.0318(2) 0.5889(2) 1.27575(14) 0.0333(5) Uani 1 1 d . . . . .
O11 O 0.94863(18) 0.69795(17) 1.16686(13) 0.0243(5) Uani 1 1 d . . . . .
O12 O 0.7136(2) 0.6942(2) 1.11601(17) 0.0410(6) Uani 1 1 d . . . . .
O13 O 0.9033(2) 0.8410(2) 1.07408(16) 0.0391(6) Uani 1 1 d . . . . .
O14 O -0.7079(2) 0.1787(2) 0.43017(19) 0.0463(7) Uani 1 1 d . . . . .
O15 O -0.63864(19) -0.12050(18) 0.39936(14) 0.0271(5) Uani 1 1 d . . . . .
O16 O 0.9871(3) 0.9213(2) 0.8498(2) 0.0699(10) Uani 1 1 d . . . . .
O17 O -0.3812(2) 0.2389(3) 1.14195(18) 0.0731(11) Uani 1 1 d . . . . .
O18 O -1.2994(3) -0.2761(3) 0.3609(3) 0.0936(14) Uani 1 1 d . . . . .
O19 O -0.9226(3) 0.1541(3) 0.3362(2) 0.0797(11) Uani 1 1 d . . . . .
H15A H -0.5623 -0.1032 0.3846 0.096 Uiso 1 1 d R U . . .
H15B H -0.6361 -0.1425 0.4441 0.096 Uiso 1 1 d R U . . .
H19A H -0.9445 0.1206 0.2739 0.096 Uiso 1 1 d R U . . .
H16B H 1.0354 0.9974 0.8827 0.096 Uiso 1 1 d R U . . .
H16A H 1.0422 0.8945 0.8836 0.096 Uiso 1 1 d R U . . .
H17A H -0.3070 0.2962 1.1443 0.096 Uiso 1 1 d R U . . .
H17B H -0.3780 0.2294 1.1958 0.096 Uiso 1 1 d R U . . .
H18A H -1.2850 -0.2599 0.3003 0.096 Uiso 1 1 d R U . . .
H14A H -0.7759 0.1858 0.3924 0.096 Uiso 1 1 d R U . . .
H14B H -0.6640 0.2444 0.4337 0.096 Uiso 1 1 d R U . . .
H19B H -0.9625 0.1571 0.3825 0.096 Uiso 1 1 d R U . . .
H18B H -1.3428 -0.3582 0.3484 0.096 Uiso 1 1 d R U . . .
N1 N 0.7079(2) 0.6637(2) 0.93708(17) 0.0271(6) Uani 1 1 d . . . . .
N2 N 0.5093(2) 0.6232(2) 0.60971(17) 0.0249(6) Uani 1 1 d . . . . .
N3 N 0.3593(2) 0.5232(2) 0.65679(18) 0.0304(6) Uani 1 1 d . . . . .
H3 H 0.3207 0.4930 0.6923 0.037 Uiso 1 1 calc R U . . .
N4 N 0.3086(2) 0.5095(2) 0.57087(17) 0.0301(6) Uani 1 1 d . . . . .
N5 N 0.4692(2) 0.6412(2) 0.41903(18) 0.0322(6) Uani 1 1 d . . . . .
C9 C 0.4057(3) 0.6258(3) 0.3371(2) 0.0342(8) Uani 1 1 d . . . . .
H9 H 0.4380 0.6571 0.2945 0.041 Uiso 1 1 calc R U . . .
N7 N 0.2729(2) 0.5281(3) 0.39939(18) 0.0367(7) Uani 1 1 d . . . . .
N8 N 0.0539(2) 0.3918(2) 0.46316(18) 0.0296(6) Uani 1 1 d . . . . .
H8 H 0.1317 0.4272 0.4788 0.035 Uiso 1 1 calc R U . . .
N9 N -0.3892(2) 0.1789(2) 0.44382(16) 0.0221(5) Uani 1 1 d . . . . .
N10 N -0.3932(2) 0.1781(2) 0.29967(16) 0.0244(6) Uani 1 1 d . . . . .
N11 N -0.5053(2) 0.1179(2) 0.39380(16) 0.0222(5) Uani 1 1 d . . . . .
N12 N -0.6366(2) 0.0277(2) 0.15060(18) 0.0337(7) Uani 1 1 d . . . . .
N13 N -0.7534(3) -0.0529(2) 0.12236(19) 0.0382(7) Uani 1 1 d . . . . .
H13 H -0.7942 -0.0847 0.0667 0.046 Uiso 1 1 calc R U . . .
N14 N -0.7130(2) -0.0123(2) 0.26777(17) 0.0292(6) Uani 1 1 d . . . . .
N15 N -1.0538(3) -0.1586(2) 0.4071(2) 0.0398(8) Uani 1 1 d . . . . .
H15 H -1.1305 -0.1990 0.3855 0.048 Uiso 1 1 calc R U . . .
N16 N -0.8652(2) -0.0654(2) 0.41141(18) 0.0299(6) Uani 1 1 d . . . . .
N17 N -0.9959(2) -0.1211(2) 0.4953(2) 0.0335(7) Uani 1 1 d . . . . .
N18 N -0.7779(2) -0.0002(2) 0.65792(18) 0.0296(6) Uani 1 1 d . . . . .
N19 N -0.5896(2) 0.0898(2) 0.64045(18) 0.0273(6) Uani 1 1 d . . . . .
N20 N -0.6696(2) 0.0441(2) 0.55730(17) 0.0256(6) Uani 1 1 d . . . . .
N21 N -0.5251(3) 0.1469(3) 0.9780(2) 0.0446(8) Uani 1 1 d . . . . .
H21 H -0.4982 0.1638 1.0354 0.054 Uiso 1 1 calc R U . . .
C1 C 0.7459(3) 0.7213(3) 0.8796(2) 0.0308(7) Uani 1 1 d . . . . .
H1 H 0.8242 0.7783 0.8973 0.037 Uiso 1 1 calc R U . . .
C2 C 0.6742(3) 0.6998(3) 0.7958(2) 0.0307(7) Uani 1 1 d . . . . .
H2 H 0.7043 0.7408 0.7575 0.037 Uiso 1 1 calc R U . . .
C3 C 0.5567(3) 0.6165(3) 0.7689(2) 0.0262(7) Uani 1 1 d . . . . .
C4 C 0.5170(3) 0.5575(3) 0.8290(2) 0.0348(8) Uani 1 1 d . . . . .
H4 H 0.4385 0.5013 0.8136 0.042 Uiso 1 1 calc R U . . .
C5 C 0.5948(3) 0.5829(3) 0.9111(2) 0.0342(8) Uani 1 1 d . . . . .
H5 H 0.5675 0.5422 0.9503 0.041 Uiso 1 1 calc R U . . .
C6 C 0.4779(3) 0.5901(3) 0.6798(2) 0.0252(7) Uani 1 1 d . . . . .
C7 C 0.4031(3) 0.5707(3) 0.5450(2) 0.0239(6) Uani 1 1 d . . . . .
C8 C 0.3832(3) 0.5801(3) 0.4537(2) 0.0232(6) Uani 1 1 d . . . . .
N6 N 0.2898(3) 0.5593(3) 0.32487(19) 0.0389(7) Uani 1 1 d . . . . .
H6 H 0.2336 0.5391 0.2765 0.047 Uiso 1 1 calc R U . . .
C10 C -0.0046(3) 0.3604(3) 0.3762(2) 0.0356(8) Uani 1 1 d . . . . .
H10 H 0.0388 0.3770 0.3336 0.043 Uiso 1 1 calc R U . . .
C11 C -0.0049(3) 0.3700(3) 0.5263(2) 0.0273(7) Uani 1 1 d . . . . .
H11 H 0.0385 0.3927 0.5862 0.033 Uiso 1 1 calc R U . . .
C12 C -0.1290(3) 0.3142(3) 0.5032(2) 0.0243(7) Uani 1 1 d . . . . .
H12 H -0.1698 0.3002 0.5476 0.029 Uiso 1 1 calc R U . . .
C13 C -0.1939(3) 0.2787(2) 0.4137(2) 0.0210(6) Uani 1 1 d . . . . .
C14 C -0.1286(3) 0.3039(3) 0.3499(2) 0.0321(8) Uani 1 1 d . . . . .
H14 H -0.1694 0.2823 0.2895 0.039 Uiso 1 1 calc R U . . .
C15 C -0.3252(3) 0.2137(2) 0.38557(19) 0.0217(6) Uani 1 1 d . . . . .
C16 C -0.5038(3) 0.1190(3) 0.3088(2) 0.0230(6) Uani 1 1 d . . . . .
C17 C -0.6166(3) 0.0490(3) 0.2393(2) 0.0245(7) Uani 1 1 d . . . . .
C18 C -0.7954(3) -0.0755(3) 0.1911(2) 0.0360(8) Uani 1 1 d . . . . .
H18 H -0.8724 -0.1287 0.1863 0.043 Uiso 1 1 calc R U . . .
C19 C -0.9764(3) -0.1249(3) 0.3580(2) 0.0397(9) Uani 1 1 d . . . . .
H19 H -0.9969 -0.1406 0.2955 0.048 Uiso 1 1 calc R U . . .
C20 C -0.8828(3) -0.0656(3) 0.4948(2) 0.0274(7) Uani 1 1 d . . . . .
C21 C -0.7786(3) -0.0076(3) 0.5721(2) 0.0240(6) Uani 1 1 d . . . . .
C22 C -0.6579(3) 0.0611(3) 0.6980(2) 0.0275(7) Uani 1 1 d . . . . .
C23 C -0.6100(3) 0.0927(3) 0.7958(2) 0.0288(7) Uani 1 1 d . . . . .
C24 C -0.6853(3) 0.0469(4) 0.8474(2) 0.0486(11) Uani 1 1 d . . . . .
H24 H -0.7661 -0.0025 0.8203 0.058 Uiso 1 1 calc R U . . .
C25 C -0.6400(4) 0.0750(4) 0.9382(3) 0.0571(13) Uani 1 1 d . . . . .
H25 H -0.6901 0.0436 0.9729 0.069 Uiso 1 1 calc R U . . .
C26 C -0.4519(3) 0.1923(4) 0.9308(3) 0.0490(11) Uani 1 1 d . . . . .
H26 H -0.3721 0.2427 0.9601 0.059 Uiso 1 1 calc R U . . .
C27 C -0.4913(3) 0.1666(3) 0.8394(2) 0.0428(9) Uani 1 1 d . . . . .
H27 H -0.4384 0.1988 0.8067 0.051 Uiso 1 1 calc R U . . .

loop_
_atom_site_aniso_label
_atom_site_aniso_U_11
_atom_site_aniso_U_22
_atom_site_aniso_U_33
_atom_site_aniso_U_23
_atom_site_aniso_U_13
_atom_site_aniso_U_12
Co1 0.0179(2) 0.0286(2) 0.0219(2) 0.00789(18) 0.00396(17) 0.00538(17)
Mo1 0.01944(13) 0.02272(13) 0.01526(12) 0.00846(10) 0.00290(10) 0.00408(10)
Mo2 0.01427(12) 0.02232(13) 0.01323(12) 0.00556(10) 0.00170(9) 0.00323(10)
Mo3 0.02430(14) 0.02731(14) 0.01935(13) 0.00491(11) 0.00260(11) 0.01066(11)
Mo4 0.02269(13) 0.02863(14) 0.01459(12) 0.00717(11) 0.00662(10) 0.00781(11)
O1 0.0211(11) 0.0287(12) 0.0218(11) 0.0112(9) 0.0088(9) 0.0044(9)
O2 0.0319(12) 0.0260(12) 0.0251(12) 0.0108(9) 0.0021(10) 0.0045(10)
O3 0.0281(12) 0.0380(13) 0.0178(11) 0.0092(10) 0.0013(9) 0.0100(10)
O4 0.0204(10) 0.0233(11) 0.0208(11) 0.0087(9) 0.0031(9) 0.0033(9)
O5 0.0163(10) 0.0234(10) 0.0143(9) 0.0073(8) 0.0020(8) 0.0034(8)
O6 0.0211(10) 0.0222(10) 0.0175(10) 0.0070(8) 0.0042(8) 0.0063(9)
O7 0.0225(11) 0.0367(13) 0.0206(11) 0.0097(10) -0.0002(9) 0.0071(10)
O8 0.0169(10) 0.0284(11) 0.0182(10) 0.0067(9) 0.0045(8) 0.0048(9)
O9 0.0374(14) 0.0437(15) 0.0335(13) 0.0148(11) 0.0203(11) 0.0147(12)
O10 0.0337(13) 0.0400(14) 0.0202(11) 0.0068(10) 0.0009(10) 0.0115(11)
O11 0.0240(11) 0.0262(11) 0.0167(10) 0.0039(9) 0.0014(9) 0.0065(9)
O12 0.0356(14) 0.0535(16) 0.0414(15) 0.0149(13) 0.0141(12) 0.0245(13)
O13 0.0466(15) 0.0295(13) 0.0342(14) 0.0071(11) 0.0007(12) 0.0127(11)
O14 0.0354(14) 0.0338(14) 0.0678(19) 0.0158(13) 0.0063(13) 0.0143(12)
O15 0.0259(11) 0.0326(12) 0.0246(11) 0.0128(10) 0.0083(9) 0.0101(10)
O16 0.067(2) 0.0370(16) 0.090(2) 0.0242(16) -0.0111(18) 0.0112(15)
O17 0.0358(16) 0.109(3) 0.0383(16) 0.0414(17) -0.0075(13) -0.0187(16)
O18 0.0414(18) 0.0392(18) 0.199(4) 0.032(2) 0.047(2) 0.0110(15)
O19 0.061(2) 0.136(3) 0.079(2) 0.064(2) 0.0350(19) 0.057(2)
N1 0.0230(13) 0.0344(15) 0.0237(14) 0.0113(12) 0.0017(11) 0.0115(12)
N2 0.0192(13) 0.0281(14) 0.0264(14) 0.0100(11) 0.0026(11) 0.0084(11)
N3 0.0218(14) 0.0425(17) 0.0264(14) 0.0187(13) 0.0054(11) 0.0071(12)
N4 0.0202(13) 0.0410(16) 0.0232(14) 0.0141(12) 0.0007(11) 0.0043(12)
N5 0.0249(14) 0.0362(16) 0.0292(15) 0.0122(13) 0.0070(12) 0.0032(12)
C9 0.038(2) 0.040(2) 0.0239(17) 0.0149(15) 0.0109(15) 0.0108(16)
N7 0.0246(15) 0.0530(19) 0.0246(15) 0.0164(14) 0.0025(12) 0.0050(13)
N8 0.0173(13) 0.0334(15) 0.0302(15) 0.0082(12) 0.0042(11) 0.0029(11)
N9 0.0180(12) 0.0237(13) 0.0193(13) 0.0060(10) 0.0023(10) 0.0034(10)
N10 0.0207(13) 0.0293(14) 0.0185(13) 0.0101(11) 0.0026(10) 0.0038(11)
N11 0.0177(12) 0.0238(13) 0.0208(13) 0.0073(11) 0.0017(10) 0.0042(10)
N12 0.0270(15) 0.0390(17) 0.0225(14) 0.0096(12) -0.0002(12) 0.0010(13)
N13 0.0286(15) 0.0423(18) 0.0228(15) 0.0064(13) -0.0078(12) -0.0024(13)
N14 0.0195(13) 0.0342(15) 0.0242(14) 0.0115(12) 0.0005(11) -0.0002(11)
N15 0.0213(14) 0.0364(17) 0.0462(19) 0.0005(14) 0.0045(14) 0.0031(13)
N16 0.0219(13) 0.0332(15) 0.0247(14) 0.0016(12) 0.0038(11) 0.0051(12)
N17 0.0222(14) 0.0344(16) 0.0395(17) 0.0107(13) 0.0076(13) 0.0069(12)
N18 0.0269(14) 0.0351(16) 0.0284(15) 0.0108(12) 0.0104(12) 0.0121(12)
N19 0.0237(13) 0.0316(15) 0.0248(14) 0.0093(12) 0.0045(11) 0.0093(12)
N20 0.0222(13) 0.0295(14) 0.0258(14) 0.0089(11) 0.0061(11) 0.0107(11)
N21 0.0357(17) 0.064(2) 0.0264(16) 0.0173(15) 0.0032(14) 0.0104(16)
C1 0.0218(16) 0.0324(18) 0.0341(18) 0.0151(15) 0.0006(14) 0.0054(14)
C2 0.0249(16) 0.0386(19) 0.0310(18) 0.0189(15) 0.0067(14) 0.0101(15)
C3 0.0215(15) 0.0306(17) 0.0257(16) 0.0085(14) 0.0013(13) 0.0113(13)
C4 0.0213(16) 0.044(2) 0.0328(19) 0.0165(16) 0.0019(14) 0.0045(15)
C5 0.0245(17) 0.044(2) 0.0327(19) 0.0197(16) 0.0058(14) 0.0076(15)
C6 0.0204(15) 0.0297(17) 0.0265(16) 0.0108(14) 0.0048(13) 0.0103(13)
C7 0.0221(15) 0.0261(16) 0.0234(16) 0.0101(13) 0.0049(12) 0.0084(13)
C8 0.0220(15) 0.0262(16) 0.0219(15) 0.0083(13) 0.0055(12) 0.0095(13)
N6 0.0326(16) 0.054(2) 0.0222(15) 0.0155(14) 0.0003(12) 0.0087(15)
C10 0.0262(17) 0.046(2) 0.0268(18) 0.0119(16) 0.0108(14) 0.0037(16)
C11 0.0233(16) 0.0311(17) 0.0232(16) 0.0068(14) 0.0020(13) 0.0083(14)
C12 0.0231(16) 0.0266(16) 0.0198(15) 0.0060(13) 0.0049(12) 0.0069(13)
C13 0.0151(14) 0.0225(15) 0.0212(15) 0.0064(12) 0.0043(12) 0.0029(12)
C14 0.0257(17) 0.043(2) 0.0197(16) 0.0095(15) 0.0019(13) 0.0063(15)
C15 0.0185(14) 0.0225(15) 0.0188(15) 0.0062(12) 0.0022(12) 0.0034(12)
C16 0.0217(15) 0.0228(15) 0.0211(15) 0.0073(12) 0.0028(12) 0.0056(12)
C17 0.0215(15) 0.0238(15) 0.0249(16) 0.0094(13) 0.0012(13) 0.0059(13)
C18 0.0241(17) 0.040(2) 0.0294(18) 0.0116(16) -0.0003(14) -0.0022(15)
C19 0.0293(19) 0.042(2) 0.034(2) -0.0013(17) 0.0044(16) 0.0088(16)
C20 0.0254(16) 0.0281(17) 0.0314(18) 0.0105(14) 0.0117(14) 0.0112(14)
C21 0.0220(15) 0.0245(16) 0.0271(16) 0.0101(13) 0.0089(13) 0.0089(13)
C22 0.0240(16) 0.0323(18) 0.0265(17) 0.0101(14) 0.0068(13) 0.0109(14)
C23 0.0285(17) 0.0330(18) 0.0279(17) 0.0125(14) 0.0095(14) 0.0126(14)
C24 0.0300(19) 0.065(3) 0.031(2) 0.0161(19) 0.0052(16) -0.0037(18)
C25 0.039(2) 0.084(3) 0.031(2) 0.025(2) 0.0100(18) -0.001(2)
C26 0.0269(19) 0.064(3) 0.036(2) 0.017(2) 0.0008(16) -0.0030(18)
C27 0.0272(18) 0.055(2) 0.037(2) 0.0192(18) 0.0093(16) 0.0020(17)

loop_
_atom_type_symbol
_atom_type_description
_atom_type_scat_dispersion_real
_atom_type_scat_dispersion_imag
_atom_type_scat_source
C C 0.0033 0.0016 'International Tables Vol C Tables 4.2.6.8 and 6.1.1.4'
Co Co 0.3494 0.9721 'International Tables Vol C Tables 4.2.6.8 and 6.1.1.4'
H H 0.0000 0.0000 'International Tables Vol C Tables 4.2.6.8 and 6.1.1.4'
O O 0.0106 0.0060 'International Tables Vol C Tables 4.2.6.8 and 6.1.1.4'
N N 0.0061 0.0033 'International Tables Vol C Tables 4.2.6.8 and 6.1.1.4'
Mo Mo -1.6832 0.6857 'International Tables Vol C Tables 4.2.6.8 and 6.1.1.4'

loop_
_geom_angle_atom_site_label_1
_geom_angle_atom_site_label_2
_geom_angle_atom_site_label_3
_geom_angle
_geom_angle_site_symmetry_1
_geom_angle_site_symmetry_3
O15 Co1 O14 176.84(9) . .
O15 Co1 N11 90.77(9) . .
O14 Co1 N11 86.45(10) . .
O15 Co1 N16 93.87(10) . .
O14 Co1 N16 89.11(10) . .
N11 Co1 N16 169.94(10) . .
O15 Co1 N14 88.84(10) . .
O14 Co1 N14 91.98(11) . .
N11 Co1 N14 76.68(9) . .
N16 Co1 N14 94.47(10) . .
O15 Co1 N20 90.36(9) . .
O14 Co1 N20 89.26(10) . .
N11 Co1 N20 111.53(9) . .
N16 Co1 N20 77.39(10) . .
N14 Co1 N20 171.76(9) . .
O3 Mo1 O2 104.39(10) . .
O3 Mo1 O6 96.36(9) . .
O2 Mo1 O6 103.98(10) . .
O3 Mo1 O1 97.29(10) . .
O2 Mo1 O1 103.55(10) . .
O6 Mo1 O1 145.02(9) . .
O3 Mo1 O5 99.97(9) . .
O2 Mo1 O5 155.64(9) . .
O6 Mo1 O5 72.49(8) . .
O1 Mo1 O5 73.50(8) . .
O3 Mo1 O4 171.14(9) . .
O2 Mo1 O4 84.48(9) . .
O6 Mo1 O4 81.30(8) . .
O1 Mo1 O4 80.29(8) . .
O5 Mo1 O4 71.17(7) . .
O7 Mo2 O4 104.34(10) . 2_767
O7 Mo2 O8 104.31(10) . .
O4 Mo2 O8 101.91(9) 2_767 .
O7 Mo2 O5 102.53(9) . .
O4 Mo2 O5 98.15(9) 2_767 .
O8 Mo2 O5 141.06(9) . .
O7 Mo2 O6 97.44(9) . .
O4 Mo2 O6 157.92(8) 2_767 .
O8 Mo2 O6 75.77(8) . .
O5 Mo2 O6 73.22(8) . .
O7 Mo2 O5 177.84(9) . 2_767
O4 Mo2 O5 77.05(8) 2_767 2_767
O8 Mo2 O5 76.90(8) . 2_767
O5 Mo2 O5 75.57(8) . 2_767
O6 Mo2 O5 81.08(7) . 2_767
O12 Mo3 O13 105.76(12) . .
O12 Mo3 O11 103.57(10) . .
O13 Mo3 O11 100.73(10) . .
O12 Mo3 O6 153.96(11) . .
O13 Mo3 O6 93.90(10) . .
O11 Mo3 O6 88.99(8) . .
O12 Mo3 O8 90.09(10) . .
O13 Mo3 O8 163.88(10) . .
O11 Mo3 O8 77.84(8) . .
O6 Mo3 O8 70.09(7) . .
O12 Mo3 N1 85.62(11) . .
O13 Mo3 N1 88.89(10) . .
O11 Mo3 N1 164.15(9) . .
O6 Mo3 N1 77.71(9) . .
O8 Mo3 N1 89.41(8) . .
O10 Mo4 O9 104.58(11) . .
O10 Mo4 O11 98.84(10) . .
O9 Mo4 O11 98.49(10) . .
O10 Mo4 O1 101.23(10) . 2_767
O9 Mo4 O1 95.25(10) . 2_767
O11 Mo4 O1 151.92(8) . 2_767
O10 Mo4 O5 91.85(9) . 2_767
O9 Mo4 O5 161.78(10) . 2_767
O11 Mo4 O5 86.46(8) . 2_767
O1 Mo4 O5 73.51(8) 2_767 2_767
O10 Mo4 O8 162.54(9) . .
O9 Mo4 O8 92.10(9) . .
O11 Mo4 O8 73.17(8) . .
O1 Mo4 O8 82.00(8) 2_767 .
O5 Mo4 O8 72.46(7) 2_767 .
Mo1 O1 Mo4 113.07(10) . 2_767
Mo2 O4 Mo1 115.22(9) 2_767 .
Mo2 O5 Mo4 149.20(10) . 2_767
Mo2 O5 Mo1 103.08(9) . .
Mo4 O5 Mo1 94.10(7) 2_767 .
Mo2 O5 Mo2 104.44(8) . 2_767
Mo4 O5 Mo2 98.73(7) 2_767 2_767
Mo1 O5 Mo2 96.40(7) . 2_767
Mo1 O6 Mo3 150.12(11) . .
Mo1 O6 Mo2 106.47(9) . .
Mo3 O6 Mo2 103.39(8) . .
Mo2 O8 Mo3 109.97(9) . .
Mo2 O8 Mo4 111.07(9) . .
Mo3 O8 Mo4 90.02(7) . .
Mo3 O11 Mo4 115.79(10) . .
Co1 O14 H14A 124.6 . .
Co1 O14 H14B 132.7 . .
H14A O14 H14B 89.3 . .
Co1 O15 H15A 107.3 . .
Co1 O15 H15B 115.2 . .
H15A O15 H15B 109.3 . .
H16B O16 H16A 91.1 . .
H17A O17 H17B 108.3 . .
H18A O18 H18B 108.8 . .
H19A O19 H19B 136.5 . .
C5 N1 C1 117.9(3) . .
C5 N1 Mo3 121.9(2) . .
C1 N1 Mo3 120.2(2) . .
C6 N2 C7 102.5(2) . .
C6 N3 N4 110.9(3) . .
C6 N3 H3 124.5 . .
N4 N3 H3 124.5 . .
C7 N4 N3 102.1(2) . .
C9 N5 C8 102.2(3) . .
N6 C9 N5 110.3(3) . .
N6 C9 H9 124.9 . .
N5 C9 H9 124.9 . .
C8 N7 N6 102.2(3) . .
C11 N8 C10 122.0(3) . .
C11 N8 H8 119.0 . .
C10 N8 H8 119.0 . .
C15 N9 N11 105.5(2) . .
C16 N10 C15 101.2(2) . .
C16 N11 N9 106.0(2) . .
C16 N11 Co1 115.77(19) . .
N9 N11 Co1 138.20(19) . .
C17 N12 N13 101.0(3) . .
C18 N13 N12 111.3(3) . .
C18 N13 H13 124.4 . .
N12 N13 H13 124.4 . .
C18 N14 C17 102.6(3) . .
C18 N14 Co1 143.5(2) . .
C17 N14 Co1 113.92(19) . .
C19 N15 N17 110.7(3) . .
C19 N15 H15 124.7 . .
N17 N15 H15 124.7 . .
C19 N16 C20 102.7(3) . .
C19 N16 Co1 143.9(2) . .
C20 N16 Co1 113.4(2) . .
C20 N17 N15 102.4(3) . .
C21 N18 C22 100.5(3) . .
C22 N19 N20 104.9(2) . .
C21 N20 N19 105.2(2) . .
C21 N20 Co1 112.8(2) . .
N19 N20 Co1 141.9(2) . .
C26 N21 C25 121.0(3) . .
C26 N21 H21 119.5 . .
C25 N21 H21 119.5 . .
N1 C1 C2 122.9(3) . .
N1 C1 H1 118.6 . .
C2 C1 H1 118.6 . .
C1 C2 C3 119.4(3) . .
C1 C2 H2 120.3 . .
C3 C2 H2 120.3 . .
C2 C3 C4 117.7(3) . .
C2 C3 C6 121.1(3) . .
C4 C3 C6 121.2(3) . .
C5 C4 C3 119.4(3) . .
C5 C4 H4 120.3 . .
C3 C4 H4 120.3 . .
N1 C5 C4 122.7(3) . .
N1 C5 H5 118.6 . .
C4 C5 H5 118.6 . .
N2 C6 N3 109.6(3) . .
N2 C6 C3 127.8(3) . .
N3 C6 C3 122.5(3) . .
N4 C7 N2 114.9(3) . .
N4 C7 C8 118.7(3) . .
N2 C7 C8 126.3(3) . .
N7 C8 N5 115.2(3) . .
N7 C8 C7 119.4(3) . .
N5 C8 C7 125.4(3) . .
C9 N6 N7 110.1(3) . .
C9 N6 H6 125.0 . .
N7 N6 H6 125.0 . .
N8 C10 C14 119.9(3) . .
N8 C10 H10 120.1 . .
C14 C10 H10 120.1 . .
N8 C11 C12 120.2(3) . .
N8 C11 H11 119.9 . .
C12 C11 H11 119.9 . .
C11 C12 C13 120.1(3) . .
C11 C12 H12 119.9 . .
C13 C12 H12 119.9 . .
C12 C13 C14 117.7(3) . .
C12 C13 C15 121.8(3) . .
C14 C13 C15 120.4(3) . .
C10 C14 C13 120.1(3) . .
C10 C14 H14 119.9 . .
C13 C14 H14 119.9 . .
N9 C15 N10 113.6(3) . .
N9 C15 C13 121.9(3) . .
N10 C15 C13 124.4(3) . .
N11 C16 N10 113.7(3) . .
N11 C16 C17 116.8(3) . .
N10 C16 C17 129.2(3) . .
N12 C17 N14 114.7(3) . .
N12 C17 C16 128.8(3) . .
N14 C17 C16 116.2(3) . .
N13 C18 N14 110.4(3) . .
N13 C18 H18 124.8 . .
N14 C18 H18 124.8 . .
N16 C19 N15 109.7(3) . .
N16 C19 H19 125.2 . .
N15 C19 H19 125.2 . .
N17 C20 N16 114.5(3) . .
N17 C20 C21 127.0(3) . .
N16 C20 C21 118.5(3) . .
N18 C21 N20 115.1(3) . .
N18 C21 C20 127.0(3) . .
N20 C21 C20 117.9(3) . .
N19 C22 N18 114.2(3) . .
N19 C22 C23 124.2(3) . .
N18 C22 C23 121.6(3) . .
C27 C23 C24 118.0(3) . .
C27 C23 C22 122.5(3) . .
C24 C23 C22 119.5(3) . .
C25 C24 C23 119.4(3) . .
C25 C24 H24 120.3 . .
C23 C24 H24 120.3 . .
N21 C25 C24 120.9(4) . .
N21 C25 H25 119.5 . .
C24 C25 H25 119.5 . .
N21 C26 C27 121.0(3) . .
N21 C26 H26 119.5 . .
C27 C26 H26 119.5 . .
C26 C27 C23 119.7(3) . .
C26 C27 H27 120.1 . .
C23 C27 H27 120.1 . .

loop_
_geom_bond_atom_site_label_1
_geom_bond_atom_site_label_2
_geom_bond_distance
_geom_bond_site_symmetry_2
Co1 O15 2.074(2) .
Co1 O14 2.128(2) .
Co1 N11 2.135(2) .
Co1 N16 2.156(3) .
Co1 N14 2.166(3) .
Co1 N20 2.201(3) .
Mo1 O3 1.698(2) .
Mo1 O2 1.724(2) .
Mo1 O6 1.921(2) .
Mo1 O1 1.924(2) .
Mo1 O5 2.2181(19) .
Mo1 O4 2.332(2) .
Mo2 O7 1.695(2) .
Mo2 O4 1.749(2) 2_767
Mo2 O8 1.871(2) .
Mo2 O5 1.9550(19) .
Mo2 O6 2.159(2) .
Mo2 O5 2.4202(19) 2_767
Mo3 O12 1.701(2) .
Mo3 O13 1.706(2) .
Mo3 O11 1.890(2) .
Mo3 O6 2.111(2) .
Mo3 O8 2.214(2) .
Mo3 N1 2.273(2) .
Mo4 O10 1.689(2) .
Mo4 O9 1.713(2) .
Mo4 O11 1.939(2) .
Mo4 O1 1.950(2) 2_767
Mo4 O5 2.197(2) 2_767
Mo4 O8 2.3693(19) .
O1 Mo4 1.950(2) 2_767
O4 Mo2 1.749(2) 2_767
O5 Mo4 2.197(2) 2_767
O5 Mo2 2.4202(19) 2_767
O14 H14A 0.9886 .
O14 H14B 0.8212 .
O15 H15A 0.9504 .
O15 H15B 0.8213 .
O16 H16B 0.9266 .
O16 H16A 0.9988 .
O17 H17A 0.9374 .
O17 H17B 0.8823 .
O18 H18A 1.0494 .
O18 H18B 0.9693 .
O19 H19A 0.9270 .
O19 H19B 0.9314 .
N1 C5 1.337(4) .
N1 C1 1.340(4) .
N2 C6 1.335(4) .
N2 C7 1.354(4) .
N3 C6 1.336(4) .
N3 N4 1.342(3) .
N3 H3 0.8600 .
N4 C7 1.331(4) .
N5 C9 1.331(4) .
N5 C8 1.348(4) .
C9 N6 1.326(4) .
C9 H9 0.9300 .
N7 C8 1.318(4) .
N7 N6 1.349(4) .
N8 C11 1.332(4) .
N8 C10 1.337(4) .
N8 H8 0.8600 .
N9 C15 1.345(4) .
N9 N11 1.354(3) .
N10 C16 1.343(4) .
N10 C15 1.352(4) .
N11 C16 1.342(4) .
N12 C17 1.324(4) .
N12 N13 1.367(4) .
N13 C18 1.313(4) .
N13 H13 0.8600 .
N14 C18 1.316(4) .
N14 C17 1.371(4) .
N15 C19 1.326(4) .
N15 N17 1.345(4) .
N15 H15 0.8600 .
N16 C19 1.325(4) .
N16 C20 1.360(4) .
N17 C20 1.311(4) .
N18 C21 1.328(4) .
N18 C22 1.355(4) .
N19 C22 1.345(4) .
N19 N20 1.364(3) .
N20 C21 1.343(4) .
N21 C26 1.314(4) .
N21 C25 1.330(5) .
N21 H21 0.8600 .
C1 C2 1.375(4) .
C1 H1 0.9300 .
C2 C3 1.385(4) .
C2 H2 0.9300 .
C3 C4 1.392(4) .
C3 C6 1.464(4) .
C4 C5 1.375(4) .
C4 H4 0.9300 .
C5 H5 0.9300 .
C7 C8 1.462(4) .
N6 H6 0.8600 .
C10 C14 1.370(4) .
C10 H10 0.9300 .
C11 C12 1.371(4) .
C11 H11 0.9300 .
C12 C13 1.388(4) .
C12 H12 0.9300 .
C13 C14 1.396(4) .
C13 C15 1.458(4) .
C14 H14 0.9300 .
C16 C17 1.455(4) .
C18 H18 0.9300 .
C19 H19 0.9300 .
C20 C21 1.447(4) .
C22 C23 1.464(4) .
C23 C27 1.379(5) .
C23 C24 1.385(5) .
C24 C25 1.362(5) .
C24 H24 0.9300 .
C25 H25 0.9300 .
C26 C27 1.365(5) .
C26 H26 0.9300 .
C27 H27 0.9300 .

loop_
_geom_hbond_atom_site_label_D
_geom_hbond_atom_site_label_H
_geom_hbond_atom_site_label_A
_geom_hbond_distance_DH
_geom_hbond_distance_HA
_geom_hbond_distance_DA
_geom_hbond_angle_DHA
_geom_hbond_site_symmetry_A
O15 H15A N19 0.95 1.90 2.840(3) 171.0 2_456
O15 H15A N20 0.95 2.60 3.429(3) 146.6 2_456
O15 H15B N9 0.82 1.94 2.758(3) 173.0 2_456
O19 H19A O16 0.93 1.83 2.749(5) 170.1 2_566
O16 H16B O13 0.93 1.88 2.777(4) 162.1 2_777
O16 H16A O2 1.00 1.86 2.845(4) 167.5 .
O17 H17A O1 0.94 1.85 2.773(3) 167.3 2_667
O17 H17B N10 0.88 1.92 2.786(4) 168.6 1_556
O14 H14A O19 0.99 1.72 2.670(4) 159.1 .
O14 H14B N2 0.82 2.38 3.125(4) 151.7 2_566
O19 H19B N17 0.93 2.17 3.033(4) 153.2 2_356
O18 H18B N3 0.97 2.07 2.979(4) 155.2 2_456
O18 H18B N4 0.97 2.70 3.432(4) 132.8 2_456
N3 H3 O9 0.86 1.88 2.711(3) 163.0 2_667
N8 H8 N4 0.86 2.14 2.949(4) 155.7 .
N8 H8 N7 0.86 2.46 3.094(4) 130.7 .
N13 H13 O2 0.86 1.98 2.827(3) 169.5 1_344
N15 H15 O18 0.86 1.87 2.722(4) 169.1 .
N21 H21 O17 0.86 1.83 2.624(4) 153.4 .
C1 H1 O16 0.93 2.55 3.357(4) 146.0 .
C4 H4 O9 0.93 2.62 3.446(4) 147.8 2_667
N6 H6 O3 0.86 2.41 3.063(4) 132.9 2_666
N6 H6 O7 0.86 2.32 2.914(3) 126.0 2_666
C10 H10 O3 0.93 2.28 3.147(4) 155.1 2_666
C11 H11 O10 0.93 2.43 3.115(4) 130.0 2_667
C18 H18 O11 0.93 2.45 3.356(4) 165.9 1_344
C19 H19 O11 0.93 2.36 3.103(4) 136.5 1_344
C26 H26 O4 0.93 2.30 3.154(4) 152.5 2_667

loop_
_publcif_info_datablock.id
_publcif_info_datablock.publ_exptl
_publcif_info_datablock.publ_geom
_publcif_info_datablock.structure
{952ea193-fb5c-42f0-9db7-506161ec99f6} y y y

loop_
_publcif_info_exptl_table_extra_item
sin_theta_over_lambda_max

loop_
_publcif_info_tables.block_id
_publcif_info_tables.reference_item
{952ea193-fb5c-42f0-9db7-506161ec99f6} '_publcif_info_datablock.publ_exptl'
{952ea193-fb5c-42f0-9db7-506161ec99f6} '_geom_hbond_atom_site_label_D'
